data_2011098
loop_
_publ_author_name
'Steiner, Thomas'

_publ_section_title
;
 S---H&#x00B7;&#x00B7;&#x00B7;S hydrogen-bond chain in thiosalicylic
 acid
;
_journal_issue 7
_journal_name_full 'Acta Crystallographica Section C'
_journal_page_first 876
_journal_page_last 877
_journal_paper_doi 10.1107/S0108270100005898
_journal_volume 56
_journal_year 2000
_chemical_formula_moiety 'C7 H6 O2 S'
_chemical_formula_sum 'C7 H6 O2 S'
_chemical_formula_weight 154.18
_chemical_name_common 'thiosalicylic acid'
_chemical_name_systematic
;
 2-mercaptobenzoic acid
;
_space_group_IT_number 14
_symmetry_cell_setting monoclinic
_symmetry_space_group_name_Hall '-P 2ybc'
_symmetry_space_group_name_H-M 'P 1 21/c 1'
_cell_angle_alpha 90.00
_cell_angle_beta 100.69(7)
_cell_angle_gamma 90.00
_cell_formula_units_Z 4
_cell_length_a 7.856(7)
_cell_length_b 5.963(5)
_cell_length_c 14.940(11)
_cell_measurement_reflns_used 34
_cell_measurement_temperature 293(2)
_cell_measurement_theta_max 16.2
_cell_measurement_theta_min 7.2
_cell_volume 687.7(10)
_computing_molecular_graphics 'PLATON (Spek, 1990)'
_computing_publication_material SHELXL97
_computing_structure_refinement 'SHELXL97 (Sheldrick, 1997)'
_computing_structure_solution 'SHELXS86 (Sheldrick, 1986)'
_diffrn_ambient_temperature 293(2)
_diffrn_measured_fraction_theta_full 1.000
_diffrn_measured_fraction_theta_max 1.000
_diffrn_measurement_device_type 'Stoe four circle diffractometer'
_diffrn_measurement_method \w-scans
_diffrn_radiation_monochromator graphite
_diffrn_radiation_source 'fine-focus sealed tube'
_diffrn_radiation_type MoK\a
_diffrn_radiation_wavelength .71073
_diffrn_reflns_av_R_equivalents .0432
_diffrn_reflns_av_sigmaI/netI .0458
_diffrn_reflns_limit_h_max 7
_diffrn_reflns_limit_h_min -10
_diffrn_reflns_limit_k_max 7
_diffrn_reflns_limit_k_min -7
_diffrn_reflns_limit_l_max 14
_diffrn_reflns_limit_l_min -19
_diffrn_reflns_number 1692
_diffrn_reflns_theta_full 27.50
_diffrn_reflns_theta_max 27.50
_diffrn_reflns_theta_min 2.64
_diffrn_standards_decay_% 5
_diffrn_standards_interval_time 90
_diffrn_standards_number 3
_exptl_absorpt_coefficient_mu .396
_exptl_absorpt_correction_type none
_exptl_crystal_colour yellow
_exptl_crystal_density_diffrn 1.489
_exptl_crystal_density_method 'not measured'
_exptl_crystal_description plate
_exptl_crystal_F_000 320
_exptl_crystal_size_max .25
_exptl_crystal_size_mid .20
_exptl_crystal_size_min .03
_refine_diff_density_max .530
_refine_diff_density_min -.303
_refine_ls_extinction_method none
_refine_ls_goodness_of_fit_ref 1.026
_refine_ls_hydrogen_treatment mixed
_refine_ls_matrix_type full
_refine_ls_number_parameters 103
_refine_ls_number_reflns 1580
_refine_ls_number_restraints 0
_refine_ls_restrained_S_all 1.026
_refine_ls_R_factor_all .0810
_refine_ls_R_factor_gt .0567
_refine_ls_shift/su_max <0.001
_refine_ls_shift/su_mean .000
_refine_ls_structure_factor_coef Fsqd
_refine_ls_weighting_details 'calc w = 1/[\s^2^(Fo^2^)+(0.1042P)^2^+0.1754P] where P=(Fo^2^+2Fc^2^)/3'
_refine_ls_weighting_scheme calc
_refine_ls_wR_factor_ref .1710
_reflns_number_gt 1188
_reflns_number_total 1580
_reflns_threshold_expression I>2\s(I)
_cod_data_source_file de1138.cif
_cod_data_source_block I
_cod_original_sg_symbol_H-M 'P 21/c'
_cod_database_code 2011098
_cod_database_fobs_code 2011098

loop_
_symmetry_equiv_pos_as_xyz
'x, y, z'
'-x, y+1/2, -z+1/2'
'-x, -y, -z'
'x, -y-1/2, z-1/2'

loop_
_atom_site_label
_atom_site_fract_x
_atom_site_fract_y
_atom_site_fract_z
_atom_site_U_iso_or_equiv
_atom_site_adp_type
_atom_site_calc_flag
_atom_site_refinement_flags
_atom_site_occupancy
_atom_site_disorder_assembly
_atom_site_disorder_group
_atom_site_type_symbol
S1 .51689(9) .11696(13) .16353(5) .0462(3) Uani d . 1 . . S
H1 .495(6) .301(8) .206(3) .089(14) Uiso d . 1 . . H
O1 .5120(3) -.2870(4) .07396(16) .0513(6) Uani d . 1 . . O
O2 .2759(3) -.4588(4) .00178(18) .0567(7) Uani d . 1 . . O
H2 .355(7) -.542(11) -.021(3) .108(18) Uiso d . 1 . . H
C1 .2377(3) -.1588(5) .09739(18) .0364(6) Uani d . 1 . . C
C2 .2970(3) .0356(5) .14519(18) .0368(6) Uani d . 1 . . C
C3 .1783(4) .1685(6) .1799(2) .0495(8) Uani d . 1 . . C
H3 .2164 .2970 .2129 .072(12) Uiso calc R 1 . . H
C4 .0063(4) .1121(6) .1661(2) .0516(8) Uani d . 1 . . C
H4 -.0712 .2041 .1889 .056(10) Uiso calc R 1 . . H
C5 -.0528(4) -.0779(6) .1191(2) .0501(8) Uani d . 1 . . C
H5 -.1694 -.1161 .1106 .065(11) Uiso calc R 1 . . H
C6 .0623(4) -.2121(6) .0845(2) .0437(7) Uani d . 1 . . C
H6 .0221 -.3405 .0520 .057(10) Uiso calc R 1 . . H
C7 .3548(4) -.3061(5) .05711(19) .0400(6) Uani d . 1 . . C

loop_
_atom_site_aniso_label
_atom_site_aniso_U_11
_atom_site_aniso_U_22
_atom_site_aniso_U_33
_atom_site_aniso_U_12
_atom_site_aniso_U_13
_atom_site_aniso_U_23
S1 .0355(4) .0408(5) .0627(5) -.0039(3) .0104(3) -.0065(3)
O1 .0319(10) .0506(13) .0726(14) -.0017(9) .0126(9) -.0245(11)
O2 .0367(11) .0542(14) .0810(17) -.0036(10) .0160(11) -.0309(12)
C1 .0335(13) .0366(14) .0406(13) .0022(11) .0104(10) -.0005(11)
C2 .0323(13) .0387(14) .0401(13) .0018(11) .0088(10) .0001(11)
C3 .0440(16) .0448(17) .0615(19) .0036(13) .0147(14) -.0144(14)
C4 .0418(16) .056(2) .0611(19) .0086(14) .0199(14) -.0111(15)
C5 .0329(14) .063(2) .0569(18) -.0003(13) .0139(12) -.0068(15)
C6 .0347(14) .0460(16) .0515(16) -.0029(12) .0114(11) -.0088(13)
C7 .0369(14) .0369(14) .0478(15) -.0007(12) .0122(11) -.0051(12)

loop_
_atom_type_symbol
_atom_type_description
_atom_type_scat_dispersion_real
_atom_type_scat_dispersion_imag
_atom_type_scat_source
C C .0033 .0016 'International Tables Vol C Tables 4.2.6.8 and 6.1.1.4'
H H .0000 .0000 'International Tables Vol C Tables 4.2.6.8 and 6.1.1.4'
O O .0106 .0060 'International Tables Vol C Tables 4.2.6.8 and 6.1.1.4'
S S .1246 .1234 'International Tables Vol C Tables 4.2.6.8 and 6.1.1.4'

loop_
_geom_angle_atom_site_label_1
_geom_angle_atom_site_label_2
_geom_angle_atom_site_label_3
_geom_angle
C2 S1 H1 95(2)
C7 O2 H2 110(3)
C6 C1 C2 119.2(3)
C6 C1 C7 118.9(3)
C2 C1 C7 121.9(2)
C1 C2 C3 118.6(3)
C1 C2 S1 122.1(2)
C3 C2 S1 119.2(2)
C4 C3 C2 120.9(3)
C4 C3 H3 119.6
C2 C3 H3 119.6
C5 C4 C3 120.8(3)
C5 C4 H4 119.6
C3 C4 H4 119.6
C4 C5 C6 119.3(3)
C4 C5 H5 120.3
C6 C5 H5 120.3
C5 C6 C1 121.2(3)
C5 C6 H6 119.4
C1 C6 H6 119.4
O1 C7 O2 122.7(3)
O1 C7 C1 122.9(3)
O2 C7 C1 114.4(3)

loop_
_geom_bond_atom_site_label_1
_geom_bond_atom_site_label_2
_geom_bond_site_symmetry_2
_geom_bond_distance
_geom_bond_publ_flag
S1 C2 . 1.766(3) ?
S1 H1 . 1.30(5) ?
O1 C7 . 1.219(4) ?
O2 C7 . 1.306(4) ?
O2 H2 . .91(6) ?
C1 C6 . 1.392(4) ?
C1 C2 . 1.395(4) ?
C1 C7 . 1.478(4) ?
C2 C3 . 1.396(4) ?
C3 C4 . 1.370(4) ?
C3 H3 . .9300 ?
C4 C5 . 1.368(5) ?
C4 H4 . .9300 ?
C5 C6 . 1.377(4) ?
C5 H5 . .9300 ?
C6 H6 . .9300 ?

loop_
_geom_hbond_atom_site_label_D
_geom_hbond_atom_site_label_H
_geom_hbond_atom_site_label_A
_geom_hbond_site_symmetry_A
_geom_hbond_distance_DH
_geom_hbond_distance_HA
_geom_hbond_distance_DA
_geom_hbond_angle_DHA
O2 H2 O1 3_645 .91(6) 1.75(6) 2.657(4) 174(5)
S1 H1 S1 2_655 1.30(5) 2.72(5) 3.986(3) 164(3)
C5 H5 O1 1_455 .93 2.66 3.584(5) 171
C6 H6 O2 3_545 .93 2.62 3.362(5) 137

loop_
_geom_torsion_atom_site_label_1
_geom_torsion_atom_site_label_2
_geom_torsion_atom_site_label_3
_geom_torsion_atom_site_label_4
_geom_torsion
C6 C1 C2 C3 1.1(4)
C7 C1 C2 C3 178.9(3)
C6 C1 C2 S1 -179.3(2)
C7 C1 C2 S1 -1.5(4)
C1 C2 C3 C4 -1.2(5)
S1 C2 C3 C4 179.2(3)
C2 C3 C4 C5 1.1(5)
C3 C4 C5 C6 -.8(5)
C4 C5 C6 C1 .7(5)
C2 C1 C6 C5 -.8(5)
C7 C1 C6 C5 -178.7(3)
C6 C1 C7 O1 -171.1(3)
C2 C1 C7 O1 11.1(5)
C6 C1 C7 O2 9.0(4)
C2 C1 C7 O2 -168.8(3)

loop_
_cod_related_entry_id
_cod_related_entry_database
_cod_related_entry_code
1 ChemSpider 5248
